data_2230735
loop_
_publ_author_name
'Wang, Cong'
'Yang, Sheng Li'

_publ_section_title
;
 Bis(2-hydroxyethanaminium) naphthalene-1,5-disulfonate
;
_journal_coeditor_code IS2725
_journal_issue 7
_journal_name_full 'Acta Crystallographica Section E'
_journal_page_first o1847
_journal_paper_doi 10.1107/S1600536811023269
_journal_volume 67
_journal_year 2011
_chemical_formula_iupac '2C2 H8 N O +, C10 H6 O6 S2 2-'
_chemical_formula_moiety '2(C2 H8 N O +), C10 H6 O6 S2 2-'
_chemical_formula_sum 'C14 H22 N2 O8 S2'
_chemical_formula_weight 410.48
_chemical_name_systematic
;
Bis(2-hydroxyethanaminium) naphthalene-1,5-disulfonate
;
_space_group_IT_number 14
_symmetry_cell_setting monoclinic
_symmetry_space_group_name_Hall '-P 2ybc'
_symmetry_space_group_name_H-M 'P 1 21/c 1'
_atom_sites_solution_hydrogens geom
_atom_sites_solution_primary direct
_atom_sites_solution_secondary difmap
_audit_creation_method SHELXL-97
_cell_angle_alpha 90.00
_cell_angle_beta 104.334(2)
_cell_angle_gamma 90.00
_cell_formula_units_Z 2
_cell_length_a 9.7946(14)
_cell_length_b 8.9011(13)
_cell_length_c 10.4050(16)
_cell_measurement_reflns_used 1567
_cell_measurement_temperature 293(2)
_cell_measurement_theta_max 16.1
_cell_measurement_theta_min 2.1
_cell_volume 878.9(2)
_computing_cell_refinement 'SAINT (Bruker, 2002)'
_computing_data_collection 'SMART (Bruker, 2002)'
_computing_data_reduction 'SAINT (Bruker, 2002)'
_computing_molecular_graphics 'SHELXTL (Sheldrick, 2008)'
_computing_publication_material 'SHELXL97 (Sheldrick, 2008)'
_computing_structure_refinement 'SHELXL97 (Sheldrick, 2008)'
_computing_structure_solution 'SHELXS97 (Sheldrick, 2008)'
_diffrn_ambient_temperature 293(2)
_diffrn_measured_fraction_theta_full 0.997
_diffrn_measured_fraction_theta_max 0.997
_diffrn_measurement_device_type 'Bruker APEX area-detector'
_diffrn_measurement_method '\f and \w'
_diffrn_radiation_monochromator graphite
_diffrn_radiation_source 'fine-focus sealed tube'
_diffrn_radiation_type MoK\a
_diffrn_radiation_wavelength 0.71073
_diffrn_reflns_av_R_equivalents 0.0188
_diffrn_reflns_av_sigmaI/netI 0.0200
_diffrn_reflns_limit_h_max 11
_diffrn_reflns_limit_h_min -12
_diffrn_reflns_limit_k_max 10
_diffrn_reflns_limit_k_min -7
_diffrn_reflns_limit_l_max 12
_diffrn_reflns_limit_l_min -11
_diffrn_reflns_number 4721
_diffrn_reflns_theta_full 26.00
_diffrn_reflns_theta_max 26.00
_diffrn_reflns_theta_min 2.15
_diffrn_standards_number 0
_exptl_absorpt_coefficient_mu 0.350
_exptl_absorpt_correction_T_max 0.898
_exptl_absorpt_correction_T_min 0.855
_exptl_absorpt_correction_type multi-scan
_exptl_absorpt_process_details '(<i>SADABS</i>; Bruker, 2001)'
_exptl_crystal_colour colorless
_exptl_crystal_density_diffrn 1.551
_exptl_crystal_density_method 'not measured'
_exptl_crystal_description prism
_exptl_crystal_F_000 432.0
_exptl_crystal_size_max 0.42
_exptl_crystal_size_mid 0.34
_exptl_crystal_size_min 0.30
_refine_diff_density_max 0.433
_refine_diff_density_min -0.343
_refine_ls_extinction_coef 0.017(3)
_refine_ls_extinction_expression Fc^*^=kFc[1+0.001xFc^2^\l^3^/sin(2\q)]^-1/4^
_refine_ls_extinction_method 'SHELXL97 (Sheldrick, 2008)'
_refine_ls_goodness_of_fit_ref 1.044
_refine_ls_hydrogen_treatment constr
_refine_ls_matrix_type full
_refine_ls_number_parameters 122
_refine_ls_number_reflns 1718
_refine_ls_number_restraints 1
_refine_ls_restrained_S_all 1.045
_refine_ls_R_factor_all 0.0304
_refine_ls_R_factor_gt 0.0290
_refine_ls_shift/su_max 0.001
_refine_ls_shift/su_mean 0.000
_refine_ls_structure_factor_coef Fsqd
_refine_ls_weighting_details 'calc w=1/[\s^2^(Fo^2^)+(0.0441P)^2^+0.3961P] where P=(Fo^2^+2Fc^2^)/3'
_refine_ls_weighting_scheme calc
_refine_ls_wR_factor_gt 0.0790
_refine_ls_wR_factor_ref 0.0801
_reflns_number_gt 1625
_reflns_number_total 1718
_reflns_threshold_expression I>2sigma(I)
_cod_data_source_file is2725.cif
_cod_data_source_block I
_cod_original_sg_symbol_H-M 'P 21/c'
_cod_original_formula_sum 'C14 H22 N2 O8 S2 '
_cod_database_code 2230735
_cod_database_fobs_code 2230735

loop_
_symmetry_equiv_pos_as_xyz
'x, y, z'
'-x, y+1/2, -z+1/2'
'-x, -y, -z'
'x, -y-1/2, z-1/2'

loop_
_atom_site_type_symbol
_atom_site_label
_atom_site_fract_x
_atom_site_fract_y
_atom_site_fract_z
_atom_site_U_iso_or_equiv
_atom_site_adp_type
_atom_site_calc_flag
_atom_site_refinement_flags
_atom_site_occupancy
_atom_site_symmetry_multiplicity
_atom_site_disorder_assembly
_atom_site_disorder_group
O O1 0.84543(12) 0.76241(16) -0.12460(11) 0.0408(3) Uani d . 1 1 . .
O O2 0.75476(13) 0.65670(12) 0.04999(12) 0.0380(3) Uani d . 1 1 . .
O O3 0.89350(12) 0.88364(13) 0.09087(11) 0.0368(3) Uani d . 1 1 . .
O O4 0.85710(15) 0.38353(14) -0.03184(13) 0.0449(3) Uani d D 1 1 . .
H H4' 0.843(3) 0.4733(14) -0.015(2) 0.067 Uiso d D 1 1 . .
S S1 0.79615(4) 0.79324(4) -0.00698(3) 0.02542(15) Uani d . 1 1 . .
N N1 0.91425(15) 0.17298(16) 0.20858(14) 0.0359(3) Uani d . 1 1 . .
H H1A 0.9313 0.1641 0.2963 0.054 Uiso calc R 1 1 . .
H H1B 0.9898 0.2108 0.1872 0.054 Uiso calc R 1 1 . .
H H1C 0.8947 0.0830 0.1713 0.054 Uiso calc R 1 1 . .
C C1 0.64066(14) 0.90372(15) -0.06386(14) 0.0232(3) Uani d . 1 1 . .
C C2 0.56077(14) 0.95467(15) 0.02605(13) 0.0223(3) Uani d . 1 1 . .
C C3 0.59815(15) 0.91921(17) 0.16367(14) 0.0266(3) Uani d . 1 1 . .
H H3 0.6775 0.8609 0.1983 0.032 Uiso calc R 1 1 . .
C C4 0.51843(16) 0.97004(17) 0.24527(14) 0.0292(3) Uani d . 1 1 . .
H H4 0.5440 0.9455 0.3349 0.035 Uiso calc R 1 1 . .
C C5 0.60178(16) 0.94103(17) -0.19575(14) 0.0271(3) Uani d . 1 1 . .
H H5 0.6551 0.9074 -0.2526 0.033 Uiso calc R 1 1 . .
C C6 0.79262(19) 0.2745(2) 0.16027(18) 0.0394(4) Uani d . 1 1 . .
H H6A 0.8137 0.3716 0.2029 0.047 Uiso calc R 1 1 . .
H H6B 0.7112 0.2338 0.1856 0.047 Uiso calc R 1 1 . .
C C7 0.7569(2) 0.2955(2) 0.01220(19) 0.0490(5) Uani d . 1 1 . .
H H7A 0.7502 0.1977 -0.0300 0.059 Uiso calc R 1 1 . .
H H7B 0.6653 0.3433 -0.0157 0.059 Uiso calc R 1 1 . .

loop_
_atom_site_aniso_label
_atom_site_aniso_U_11
_atom_site_aniso_U_22
_atom_site_aniso_U_33
_atom_site_aniso_U_12
_atom_site_aniso_U_13
_atom_site_aniso_U_23
O1 0.0307(6) 0.0605(8) 0.0332(6) 0.0100(5) 0.0116(5) -0.0071(6)
O2 0.0458(7) 0.0233(6) 0.0464(7) 0.0058(5) 0.0145(5) 0.0026(5)
O3 0.0315(6) 0.0343(6) 0.0396(6) 0.0016(5) -0.0006(5) -0.0078(5)
O4 0.0649(8) 0.0265(6) 0.0475(7) 0.0058(6) 0.0219(6) 0.0020(5)
S1 0.0249(2) 0.0249(2) 0.0263(2) 0.00367(13) 0.00597(15) -0.00329(13)
N1 0.0386(7) 0.0330(7) 0.0368(7) -0.0016(6) 0.0102(6) -0.0055(6)
C1 0.0238(7) 0.0200(7) 0.0262(7) -0.0003(5) 0.0070(5) -0.0013(5)
C2 0.0246(7) 0.0194(6) 0.0233(7) -0.0017(5) 0.0063(5) -0.0007(5)
C3 0.0274(7) 0.0253(7) 0.0261(7) 0.0033(6) 0.0050(6) 0.0025(6)
C4 0.0361(8) 0.0305(8) 0.0210(7) 0.0014(6) 0.0068(6) 0.0026(6)
C5 0.0325(8) 0.0252(7) 0.0256(7) 0.0004(6) 0.0109(6) -0.0017(6)
C6 0.0420(9) 0.0340(9) 0.0454(9) 0.0024(7) 0.0168(8) -0.0010(7)
C7 0.0594(12) 0.0359(10) 0.0457(10) -0.0083(8) 0.0016(9) 0.0037(8)

loop_
_atom_type_symbol
_atom_type_description
_atom_type_scat_dispersion_real
_atom_type_scat_dispersion_imag
_atom_type_scat_source
C C 0.0033 0.0016 'International Tables Vol C Tables 4.2.6.8 and 6.1.1.4'
H H 0.0000 0.0000 'International Tables Vol C Tables 4.2.6.8 and 6.1.1.4'
N N 0.0061 0.0033 'International Tables Vol C Tables 4.2.6.8 and 6.1.1.4'
O O 0.0106 0.0060 'International Tables Vol C Tables 4.2.6.8 and 6.1.1.4'
S S 0.1246 0.1234 'International Tables Vol C Tables 4.2.6.8 and 6.1.1.4'

loop_
_geom_angle_atom_site_label_1
_geom_angle_atom_site_label_2
_geom_angle_atom_site_label_3
_geom_angle_site_symmetry_1
_geom_angle_site_symmetry_3
_geom_angle
_geom_angle_publ_flag
C7 O4 H4' . . 107.6(18) ?
O1 S1 O2 . . 111.79(8) ?
O1 S1 O3 . . 113.50(7) ?
O2 S1 O3 . . 112.22(7) ?
O1 S1 C1 . . 105.04(7) ?
O2 S1 C1 . . 107.12(7) ?
O3 S1 C1 . . 106.56(7) ?
C6 N1 H1A . . 109.5 ?
C6 N1 H1B . . 109.5 ?
H1A N1 H1B . . 109.5 ?
C6 N1 H1C . . 109.5 ?
H1A N1 H1C . . 109.5 ?
H1B N1 H1C . . 109.5 ?
C5 C1 C2 . . 121.01(13) ?
C5 C1 S1 . . 117.89(11) ?
C2 C1 S1 . . 121.08(10) ?
C3 C2 C2 . 3_675 119.32(15) ?
C3 C2 C1 . . 122.72(13) ?
C2 C2 C1 3_675 . 117.97(15) ?
C4 C3 C2 . . 120.54(13) ?
C4 C3 H3 . . 119.7 ?
C2 C3 H3 . . 119.7 ?
C3 C4 C5 . 3_675 120.96(13) ?
C3 C4 H4 . . 119.5 ?
C5 C4 H4 3_675 . 119.5 ?
C1 C5 C4 . 3_675 120.20(13) ?
C1 C5 H5 . . 119.9 ?
C4 C5 H5 3_675 . 119.9 ?
N1 C6 C7 . . 112.78(15) ?
N1 C6 H6A . . 109.0 ?
C7 C6 H6A . . 109.0 ?
N1 C6 H6B . . 109.0 ?
C7 C6 H6B . . 109.0 ?
H6A C6 H6B . . 107.8 ?
O4 C7 C6 . . 113.31(16) ?
O4 C7 H7A . . 108.9 ?
C6 C7 H7A . . 108.9 ?
O4 C7 H7B . . 108.9 ?
C6 C7 H7B . . 108.9 ?
H7A C7 H7B . . 107.7 ?

loop_
_geom_bond_atom_site_label_1
_geom_bond_atom_site_label_2
_geom_bond_site_symmetry_2
_geom_bond_distance
_geom_bond_publ_flag
O1 S1 . 1.4485(11) ?
O2 S1 . 1.4533(12) ?
O3 S1 . 1.4535(11) ?
O4 C7 . 1.417(2) ?
O4 H4' . 0.835(10) ?
S1 C1 . 1.7862(14) ?
N1 C6 . 1.481(2) ?
N1 H1A . 0.8900 ?
N1 H1B . 0.8900 ?
N1 H1C . 0.8900 ?
C1 C5 . 1.371(2) ?
C1 C2 . 1.4338(19) ?
C2 C3 . 1.423(2) ?
C2 C2 3_675 1.429(3) ?
C3 C4 . 1.365(2) ?
C3 H3 . 0.9300 ?
C4 C5 3_675 1.406(2) ?
C4 H4 . 0.9300 ?
C5 C4 3_675 1.406(2) ?
C5 H5 . 0.9300 ?
C6 C7 . 1.505(3) ?
C6 H6A . 0.9700 ?
C6 H6B . 0.9700 ?
C7 H7A . 0.9700 ?
C7 H7B . 0.9700 ?

loop_
_geom_hbond_atom_site_label_D
_geom_hbond_atom_site_label_H
_geom_hbond_atom_site_label_A
_geom_hbond_site_symmetry_A
_geom_hbond_distance_DH
_geom_hbond_distance_HA
_geom_hbond_distance_DA
_geom_hbond_angle_DHA
_geom_hbond_publ_flag
O4 H4' O2 . 0.835(10) 2.041(10) 2.840(2) 160(2) yes
N1 H1A O4 4_566 0.89 2.13 2.934(2) 149 yes
N1 H1B O1 3_765 0.89 1.90 2.766(2) 164 yes
N1 H1C O3 1_545 0.89 1.96 2.837(2) 168 yes
C3 H3 O1 4_576 0.93 2.41 3.270(2) 154 yes
C5 H5 O2 4_575 0.93 2.55 3.459(2) 167 yes
